data_7224307
loop_
_publ_author_name
'B\"oserle, Ji\<r\'i'
'Alonso, Mercedes'
'Jambor, Roman'
'R\%u\<zi\<cka, Ale\<s'
'Dost\'al, Libor'

_publ_section_title
;
 Synthesis and reactivity of a germylene stabilized by a boraguanidinate
 ligand
;
_journal_issue 23
_journal_name_full 'RSC Adv.'
_journal_page_first 19377
_journal_paper_doi 10.1039/C6RA01187J
_journal_volume 6
_journal_year 2016
_chemical_formula_moiety 'C22 H33 B Br3 Ge N3'
_chemical_formula_sum 'C22 H33 B Br3 Ge N3'
_chemical_formula_weight 662.64
_chemical_name_systematic
; 
 ? 
;
_space_group_IT_number 2
_symmetry_cell_setting triclinic
_symmetry_space_group_name_Hall '-P 1'
_symmetry_space_group_name_H-M 'P -1'
_atom_sites_solution_hydrogens geom
_atom_sites_solution_primary direct
_atom_sites_solution_secondary difmap
_audit_creation_method SHELXL-97
_audit_update_record
;
2015-07-20 deposited with the CCDC.
2016-02-05 downloaded from the CCDC.
;
_cell_angle_alpha 86.052(12)
_cell_angle_beta 86.293(16)
_cell_angle_gamma 65.709(16)
_cell_formula_units_Z 4
_cell_length_a 9.480(3)
_cell_length_b 9.5290(11)
_cell_length_c 31.902(6)
_cell_measurement_reflns_used 18954
_cell_measurement_temperature 150(1)
_cell_measurement_theta_max 27
_cell_measurement_theta_min 1
_cell_volume 2618.4(11)
_computing_cell_refinement 'COLLECT and DENZO'
_computing_data_collection 'COLLECT (Hooft, 1998) and DENZO (Otwinowski & Minor, 1997)'
_computing_data_reduction 'COLLECT and DENZO'
_computing_molecular_graphics 'PLATON (Spek, 2003)'
_computing_publication_material 'SHELXL-97 (Sheldrick, 2008)'
_computing_structure_refinement 'SHELXL-97 (Sheldrick, 2008)'
_computing_structure_solution 'SIR92 (Altomare et al., 1994)'
_diffrn_ambient_temperature 150(1)
_diffrn_detector_area_resol_mean 9.091
_diffrn_measured_fraction_theta_full 0.982
_diffrn_measured_fraction_theta_max 0.982
_diffrn_measurement_device_type 'Bruker Nonius KappaCCD area detector'
_diffrn_measurement_method '\f and \w scans to fill the Ewald sphere'
_diffrn_radiation_monochromator graphite
_diffrn_radiation_source 'fine-focus sealed tube'
_diffrn_radiation_type MoK\a
_diffrn_radiation_wavelength 0.71073
_diffrn_reflns_av_R_equivalents 0.0722
_diffrn_reflns_av_sigmaI/netI 0.0684
_diffrn_reflns_limit_h_max 12
_diffrn_reflns_limit_h_min -12
_diffrn_reflns_limit_k_max 11
_diffrn_reflns_limit_k_min -11
_diffrn_reflns_limit_l_max 38
_diffrn_reflns_limit_l_min -41
_diffrn_reflns_number 18932
_diffrn_reflns_theta_full 25.85
_diffrn_reflns_theta_max 25.85
_diffrn_reflns_theta_min 1.92
_diffrn_standards_number 0
_exptl_absorpt_coefficient_mu 5.762
_exptl_absorpt_correction_T_max 0.713
_exptl_absorpt_correction_T_min 0.404
_exptl_absorpt_correction_type integration
_exptl_absorpt_process_details
;
Gaussian integration (Coppens, 1970)
;
_exptl_crystal_colour yellow
_exptl_crystal_density_diffrn 1.681
_exptl_crystal_density_method 'not measured'
_exptl_crystal_description plate
_exptl_crystal_F_000 1312
_exptl_crystal_size_max 0.29
_exptl_crystal_size_mid 0.18
_exptl_crystal_size_min 0.07
_refine_diff_density_max 1.120
_refine_diff_density_min -1.019
_refine_diff_density_rms 0.197
_refine_ls_extinction_method none
_refine_ls_goodness_of_fit_ref 1.281
_refine_ls_hydrogen_treatment constr
_refine_ls_matrix_type full
_refine_ls_number_parameters 541
_refine_ls_number_reflns 9959
_refine_ls_number_restraints 0
_refine_ls_restrained_S_all 1.281
_refine_ls_R_factor_all 0.1052
_refine_ls_R_factor_gt 0.0860
_refine_ls_shift/su_max 0.001
_refine_ls_shift/su_mean 0.000
_refine_ls_structure_factor_coef Fsqd
_refine_ls_weighting_details 'calc w=1/[\s^2^(Fo^2^)+(0.0000P)^2^+56.5077P] where P=(Fo^2^+2Fc^2^)/3'
_refine_ls_weighting_scheme calc
_refine_ls_wR_factor_gt 0.1899
_refine_ls_wR_factor_ref 0.2011
_reflns_number_gt 8145
_reflns_number_total 9959
_reflns_threshold_expression >2sigma(I)
_cod_data_source_file c6ra01187j2.cif
_cod_data_source_block shelxl
_cod_database_code 7224307

loop_
_symmetry_equiv_pos_as_xyz
'x, y, z'
'-x, -y, -z'

loop_
_atom_site_label
_atom_site_type_symbol
_atom_site_fract_x
_atom_site_fract_y
_atom_site_fract_z
_atom_site_U_iso_or_equiv
_atom_site_adp_type
_atom_site_occupancy
_atom_site_symmetry_multiplicity
_atom_site_calc_flag
_atom_site_refinement_flags
Br5 Br 0.46109(12) 0.66298(14) 0.61632(4) 0.0303(3) Uani 1 1 d .
Br6 Br 0.77612(13) 0.72748(14) 0.55047(4) 0.0294(3) Uani 1 1 d .
Br1 Br 0.74332(13) -0.20471(15) 0.94627(4) 0.0303(3) Uani 1 1 d .
Br4 Br 0.69050(13) 0.83085(14) 0.65623(4) 0.0303(3) Uani 1 1 d .
Ge2 Ge 0.71585(12) 0.62904(14) 0.61442(4) 0.0215(3) Uani 1 1 d .
Ge1 Ge 0.65460(12) -0.23113(14) 0.88264(4) 0.0220(3) Uani 1 1 d .
Br3 Br 0.86011(12) -0.22768(15) 0.83893(4) 0.0332(3) Uani 1 1 d .
Br2 Br 0.68877(13) -0.48357(14) 0.87803(4) 0.0318(3) Uani 1 1 d .
C10 C 0.2707(11) -0.3393(13) 0.9087(3) 0.021(2) Uani 1 1 d .
C12 C 0.1868(13) -0.4609(14) 0.9680(4) 0.032(3) Uani 1 1 d .
H12 H 0.1311 -0.5174 0.9783 0.039 Uiso 1 1 d R
C110 C 0.6801(12) 0.3190(14) 0.5221(4) 0.026(3) Uani 1 1 d .
N6 N 0.7931(9) 0.3850(10) 0.5806(3) 0.0201(19) Uani 1 1 d .
H6 H 0.7906 0.4673 0.5671 0.024 Uiso 1 1 d R
N4 N 0.8651(10) 0.4629(11) 0.6408(3) 0.023(2) Uani 1 1 d .
C111 C 0.5944(12) 0.2494(15) 0.5078(4) 0.032(3) Uani 1 1 d .
H111 H 0.5884 0.2425 0.4791 0.038 Uiso 1 1 d R
C113 C 0.5323(12) 0.1830(14) 0.5785(4) 0.027(3) Uani 1 1 d .
H113 H 0.4829 0.1358 0.5968 0.032 Uiso 1 1 d R
N1 N 0.4886(9) -0.0696(10) 0.8597(3) 0.0169(18) Uani 1 1 d .
C118 C 1.1342(16) 0.1207(17) 0.5547(5) 0.043(3) Uani 1 1 d .
H118A H 1.0481 0.1812 0.5376 0.052 Uiso 1 1 d R
H118B H 1.2076 0.0376 0.5389 0.052 Uiso 1 1 d R
H118C H 1.1830 0.1845 0.5629 0.052 Uiso 1 1 d R
C9 C 0.3343(11) -0.2755(13) 0.9365(4) 0.022(2) Uani 1 1 d .
C103 C 0.9710(15) 0.5289(15) 0.7453(4) 0.035(3) Uani 1 1 d .
H103 H 0.9311 0.5402 0.7729 0.042 Uiso 1 1 d R
C120 C 1.0610(13) 0.1299(13) 0.6682(4) 0.029(3) Uani 1 1 d .
H120 H 0.9997 0.2149 0.6863 0.035 Uiso 1 1 d R
C5 C 0.5505(15) 0.2554(16) 0.8044(4) 0.035(3) Uani 1 1 d .
H5 H 0.5650 0.3421 0.8109 0.042 Uiso 1 1 d R
C116 C 0.6253(13) 0.2550(15) 0.6417(4) 0.029(3) Uani 1 1 d .
H116A H 0.5234 0.2826 0.6544 0.035 Uiso 1 1 d R
H116B H 0.6636 0.3299 0.6478 0.035 Uiso 1 1 d R
H116C H 0.6932 0.1553 0.6527 0.035 Uiso 1 1 d R
N3 N 0.2005(9) 0.0555(11) 0.8803(3) 0.0201(19) Uani 1 1 d .
N5 N 1.0018(10) 0.1770(11) 0.6258(3) 0.025(2) Uani 1 1 d .
C22 C -0.0098(13) 0.0126(15) 0.9256(5) 0.036(3) Uani 1 1 d .
H22A H -0.0289 -0.0252 0.9004 0.043 Uiso 1 1 d R
H22B H -0.1066 0.0739 0.9395 0.043 Uiso 1 1 d R
H22C H 0.0492 -0.0728 0.9440 0.043 Uiso 1 1 d R
N2 N 0.4070(9) -0.1753(10) 0.9212(3) 0.0200(19) Uani 1 1 d .
H2 H 0.4900 -0.1858 0.9330 0.024 Uiso 1 1 d R
C115 C 0.7568(14) 0.3961(15) 0.4911(4) 0.033(3) Uani 1 1 d .
H115A H 0.7454 0.3724 0.4631 0.039 Uiso 1 1 d R
H115B H 0.8649 0.3585 0.4966 0.039 Uiso 1 1 d R
H115C H 0.7088 0.5057 0.4938 0.039 Uiso 1 1 d R
B1 B 0.3508(12) -0.0512(14) 0.8859(4) 0.017(2) Uani 1 1 d .
C13 C 0.2558(13) -0.4041(15) 0.9948(4) 0.030(3) Uani 1 1 d .
H13 H 0.2541 -0.4307 1.0234 0.037 Uiso 1 1 d R
C112 C 0.5187(12) 0.1798(15) 0.5367(4) 0.031(3) Uani 1 1 d .
H112 H 0.4573 0.1350 0.5269 0.038 Uiso 1 1 d R
C121 C 1.2295(14) 0.1046(16) 0.6715(5) 0.039(3) Uani 1 1 d .
H121A H 1.2936 0.0145 0.6566 0.047 Uiso 1 1 d R
H121B H 1.2555 0.0887 0.7006 0.047 Uiso 1 1 d R
H121C H 1.2462 0.1919 0.6595 0.047 Uiso 1 1 d R
B2 B 0.8965(15) 0.3280(16) 0.6174(4) 0.025(3) Uani 1 1 d .
C2 C 0.5135(13) -0.0071(14) 0.7849(4) 0.029(3) Uani 1 1 d .
C102 C 0.8930(14) 0.4974(14) 0.7147(4) 0.030(3) Uani 1 1 d .
C11 C 0.1969(12) -0.4294(14) 0.9255(4) 0.029(3) Uani 1 1 d .
H11 H 0.1548 -0.4731 0.9074 0.035 Uiso 1 1 d R
C1 C 0.5101(11) 0.0304(13) 0.8267(4) 0.022(2) Uani 1 1 d .
C14 C 0.3307(12) -0.3111(13) 0.9799(4) 0.024(2) Uani 1 1 d .
C7 C 0.4950(14) -0.1490(15) 0.7741(4) 0.033(3) Uani 1 1 d .
H7A H 0.4004 -0.1494 0.7867 0.040 Uiso 1 1 d R
H7B H 0.5811 -0.2384 0.7843 0.040 Uiso 1 1 d R
H7C H 0.4929 -0.1503 0.7441 0.040 Uiso 1 1 d R
C16 C 0.4064(14) -0.2535(15) 1.0102(4) 0.031(3) Uani 1 1 d .
H16A H 0.3860 -0.2847 1.0384 0.037 Uiso 1 1 d R
H16B H 0.3651 -0.1430 1.0075 0.037 Uiso 1 1 d R
H16C H 0.5162 -0.2952 1.0043 0.037 Uiso 1 1 d R
C114 C 0.6180(11) 0.2529(12) 0.5946(4) 0.022(2) Uani 1 1 d .
C104 C 1.1049(18) 0.5504(18) 0.7344(5) 0.049(4) Uani 1 1 d .
H104 H 1.1592 0.5701 0.7548 0.058 Uiso 1 1 d R
C15 C 0.2753(12) -0.3122(14) 0.8615(4) 0.027(3) Uani 1 1 d .
H15A H 0.1871 -0.2212 0.8532 0.032 Uiso 1 1 d R
H15B H 0.2746 -0.3994 0.8483 0.032 Uiso 1 1 d R
H15C H 0.3685 -0.2994 0.8531 0.032 Uiso 1 1 d R
C101 C 0.9499(11) 0.4890(13) 0.6735(4) 0.022(2) Uani 1 1 d .
C117 C 1.0776(12) 0.0583(14) 0.5940(4) 0.030(3) Uani 1 1 d .
H117 H 1.1711 -0.0179 0.6070 0.036 Uiso 1 1 d R
C8 C 0.5388(13) 0.1944(15) 0.8819(4) 0.028(3) Uani 1 1 d .
H8A H 0.4666 0.1664 0.8991 0.034 Uiso 1 1 d R
H8B H 0.5117 0.3028 0.8835 0.034 Uiso 1 1 d R
H8C H 0.6414 0.1372 0.8917 0.034 Uiso 1 1 d R
C109 C 0.6970(11) 0.3196(12) 0.5657(4) 0.023(2) Uani 1 1 d .
C4 C 0.5478(17) 0.2242(18) 0.7622(4) 0.043(4) Uani 1 1 d .
H4 H 0.5602 0.2896 0.7407 0.052 Uiso 1 1 d R
C21 C 0.1387(14) 0.1476(16) 0.9532(4) 0.036(3) Uani 1 1 d .
H21A H 0.1920 0.0544 0.9696 0.044 Uiso 1 1 d R
H21B H 0.0524 0.2165 0.9695 0.044 Uiso 1 1 d R
H21C H 0.2083 0.1957 0.9452 0.044 Uiso 1 1 d R
C20 C 0.0798(13) 0.1118(14) 0.9146(4) 0.030(3) Uani 1 1 d .
H20 H 0.0034 0.2107 0.9036 0.036 Uiso 1 1 d R
C3 C 0.5291(13) 0.0943(16) 0.7534(4) 0.033(3) Uani 1 1 d .
H3 H 0.5256 0.0744 0.7254 0.040 Uiso 1 1 d R
C6 C 0.5334(12) 0.1574(14) 0.8372(4) 0.025(3) Uani 1 1 d .
C119 C 0.9838(15) -0.0310(16) 0.5830(5) 0.039(3) Uani 1 1 d .
H119A H 0.9388 -0.0587 0.6083 0.047 Uiso 1 1 d R
H119B H 1.0514 -0.1226 0.5693 0.047 Uiso 1 1 d R
H119C H 0.9031 0.0316 0.5646 0.047 Uiso 1 1 d R
C105 C 1.1614(15) 0.5404(16) 0.6934(4) 0.039(3) Uani 1 1 d .
H105 H 1.2524 0.5534 0.6868 0.047 Uiso 1 1 d R
C122 C 1.0411(17) -0.0125(16) 0.6872(5) 0.046(4) Uani 1 1 d .
H122A H 0.9366 -0.0007 0.6843 0.056 Uiso 1 1 d R
H122B H 1.0643 -0.0264 0.7164 0.056 Uiso 1 1 d R
H122C H 1.1111 -0.1009 0.6726 0.056 Uiso 1 1 d R
C17 C 0.1579(13) 0.1406(14) 0.8394(4) 0.028(3) Uani 1 1 d .
H17 H 0.2440 0.0885 0.8194 0.034 Uiso 1 1 d R
C107 C 0.7495(13) 0.4700(16) 0.7266(4) 0.034(3) Uani 1 1 d .
H107A H 0.6614 0.5570 0.7163 0.040 Uiso 1 1 d R
H107B H 0.7389 0.4595 0.7566 0.040 Uiso 1 1 d R
H107C H 0.7556 0.3783 0.7144 0.040 Uiso 1 1 d R
C18 C 0.1423(13) 0.3056(14) 0.8411(4) 0.035(3) Uani 1 1 d .
H18A H 0.0438 0.3677 0.8540 0.043 Uiso 1 1 d R
H18B H 0.1495 0.3459 0.8130 0.043 Uiso 1 1 d R
H18C H 0.2237 0.3076 0.8571 0.043 Uiso 1 1 d R
C106 C 1.0844(13) 0.5099(14) 0.6614(4) 0.026(2) Uani 1 1 d .
C108 C 1.1463(12) 0.5068(14) 0.6169(4) 0.030(3) Uani 1 1 d .
H108A H 1.0754 0.5925 0.6007 0.036 Uiso 1 1 d R
H108B H 1.1579 0.4123 0.6053 0.036 Uiso 1 1 d R
H108C H 1.2451 0.5127 0.6162 0.036 Uiso 1 1 d R
C19 C 0.0119(14) 0.1346(17) 0.8225(4) 0.041(3) Uani 1 1 d .
H19A H 0.0139 0.0334 0.8278 0.049 Uiso 1 1 d R
H19B H 0.0096 0.1586 0.7928 0.049 Uiso 1 1 d R
H19C H -0.0788 0.2087 0.8362 0.049 Uiso 1 1 d R

loop_
_atom_site_aniso_label
_atom_site_aniso_U_11
_atom_site_aniso_U_22
_atom_site_aniso_U_33
_atom_site_aniso_U_23
_atom_site_aniso_U_13
_atom_site_aniso_U_12
Br5 0.0141(5) 0.0263(7) 0.0467(7) -0.0007(5) 0.0010(5) -0.0048(4)
Br6 0.0323(6) 0.0260(7) 0.0308(6) 0.0078(5) -0.0020(5) -0.0139(5)
Br1 0.0235(5) 0.0363(8) 0.0340(6) 0.0032(5) -0.0089(5) -0.0149(5)
Br4 0.0296(6) 0.0181(7) 0.0387(7) -0.0010(5) 0.0012(5) -0.0057(5)
Ge2 0.0131(5) 0.0190(7) 0.0293(6) 0.0049(5) 0.0000(4) -0.0044(4)
Ge1 0.0131(5) 0.0161(7) 0.0337(6) -0.0011(5) -0.0047(4) -0.0023(4)
Br3 0.0149(5) 0.0361(8) 0.0458(7) -0.0074(5) 0.0035(5) -0.0075(5)
Br2 0.0203(5) 0.0165(7) 0.0545(8) -0.0066(5) 0.0000(5) -0.0028(4)
C10 0.014(5) 0.016(6) 0.030(6) -0.002(4) -0.001(4) -0.005(4)
C12 0.018(5) 0.016(7) 0.059(8) 0.007(6) -0.002(5) -0.004(4)
C110 0.012(5) 0.021(7) 0.035(6) -0.002(5) -0.001(4) 0.003(4)
N6 0.013(4) 0.011(5) 0.035(5) 0.002(4) 0.000(3) -0.005(3)
N4 0.016(4) 0.021(6) 0.024(5) 0.004(4) 0.000(3) -0.001(4)
C111 0.017(5) 0.033(8) 0.036(7) -0.003(5) -0.005(5) 0.001(5)
C113 0.012(5) 0.023(7) 0.043(7) 0.001(5) -0.002(4) -0.004(4)
N1 0.008(4) 0.017(5) 0.021(4) -0.004(3) 0.003(3) -0.001(3)
C118 0.038(7) 0.038(9) 0.047(8) -0.009(6) 0.019(6) -0.012(6)
C9 0.014(5) 0.011(6) 0.036(6) -0.005(4) 0.002(4) 0.000(4)
C103 0.044(7) 0.033(8) 0.030(7) 0.007(5) -0.007(5) -0.018(6)
C120 0.029(6) 0.010(7) 0.050(8) 0.003(5) -0.012(5) -0.009(5)
C5 0.037(7) 0.027(8) 0.043(7) 0.001(6) 0.000(6) -0.017(6)
C116 0.030(6) 0.029(7) 0.034(6) 0.005(5) 0.005(5) -0.020(5)
N3 0.013(4) 0.019(5) 0.027(5) -0.004(4) -0.001(3) -0.005(3)
N5 0.021(5) 0.018(6) 0.034(5) 0.000(4) -0.004(4) -0.005(4)
C22 0.017(5) 0.030(8) 0.059(9) -0.003(6) 0.007(5) -0.008(5)
N2 0.008(4) 0.016(5) 0.030(5) 0.002(4) 0.000(3) 0.001(3)
C115 0.038(7) 0.031(8) 0.022(6) -0.005(5) 0.007(5) -0.007(5)
B1 0.009(5) 0.019(7) 0.026(6) 0.000(5) -0.001(4) -0.009(4)
C13 0.020(5) 0.032(8) 0.033(6) 0.008(5) 0.005(5) -0.007(5)
C112 0.015(5) 0.032(8) 0.046(8) -0.004(6) -0.006(5) -0.008(5)
C121 0.028(6) 0.035(8) 0.050(8) 0.002(6) -0.014(6) -0.007(6)
B2 0.024(6) 0.024(8) 0.028(7) 0.003(5) 0.006(5) -0.012(5)
C2 0.027(6) 0.025(7) 0.031(6) -0.002(5) 0.000(5) -0.008(5)
C102 0.035(6) 0.017(7) 0.029(6) -0.004(5) -0.001(5) -0.003(5)
C11 0.014(5) 0.026(7) 0.048(7) -0.008(5) 0.001(5) -0.008(5)
C1 0.014(5) 0.020(6) 0.034(6) 0.001(5) -0.006(4) -0.010(4)
C14 0.014(5) 0.020(7) 0.028(6) -0.002(5) -0.001(4) 0.003(4)
C7 0.030(6) 0.038(8) 0.029(6) -0.005(5) -0.003(5) -0.011(5)
C16 0.031(6) 0.031(8) 0.022(6) 0.003(5) 0.003(5) -0.006(5)
C114 0.012(5) 0.013(6) 0.036(6) 0.004(4) -0.001(4) 0.000(4)
C104 0.057(9) 0.054(11) 0.041(8) 0.006(7) -0.023(7) -0.028(8)
C15 0.018(5) 0.017(7) 0.045(7) -0.007(5) -0.006(5) -0.005(4)
C101 0.012(5) 0.018(6) 0.036(6) -0.003(5) -0.004(4) -0.004(4)
C117 0.015(5) 0.020(7) 0.044(7) -0.006(5) 0.005(5) 0.002(4)
C8 0.027(6) 0.026(7) 0.037(7) -0.001(5) -0.001(5) -0.016(5)
C109 0.011(5) 0.010(6) 0.036(6) 0.002(4) -0.002(4) 0.007(4)
C4 0.055(9) 0.049(10) 0.029(7) 0.013(6) 0.003(6) -0.029(7)
C21 0.025(6) 0.037(9) 0.037(7) -0.008(6) 0.002(5) -0.003(5)
C20 0.022(5) 0.024(7) 0.036(7) -0.003(5) 0.001(5) -0.003(5)
C3 0.027(6) 0.046(9) 0.029(6) 0.002(5) -0.005(5) -0.018(6)
C6 0.014(5) 0.030(7) 0.032(6) 0.005(5) -0.003(4) -0.009(4)
C119 0.031(7) 0.029(8) 0.052(9) -0.008(6) 0.005(6) -0.007(6)
C105 0.035(7) 0.040(9) 0.050(8) 0.009(6) -0.017(6) -0.024(6)
C122 0.044(8) 0.029(9) 0.060(10) 0.008(7) -0.014(7) -0.009(6)
C17 0.023(6) 0.030(7) 0.024(6) 0.005(5) -0.013(4) -0.002(5)
C107 0.025(6) 0.038(8) 0.030(6) -0.004(5) 0.009(5) -0.005(5)
C18 0.021(6) 0.029(8) 0.048(8) 0.015(6) -0.007(5) -0.003(5)
C106 0.029(6) 0.017(7) 0.031(6) -0.001(5) 0.002(5) -0.008(5)
C108 0.015(5) 0.027(7) 0.046(7) 0.003(5) 0.003(5) -0.008(5)
C19 0.024(6) 0.048(9) 0.040(7) -0.004(6) -0.008(5) -0.004(6)

loop_
_atom_type_symbol
_atom_type_description
_atom_type_scat_dispersion_real
_atom_type_scat_dispersion_imag
_atom_type_scat_source
C C 0.0033 0.0016 'International Tables Vol C Tables 4.2.6.8 and 6.1.1.4'
H H 0.0000 0.0000 'International Tables Vol C Tables 4.2.6.8 and 6.1.1.4'
B B 0.0013 0.0007 'International Tables Vol C Tables 4.2.6.8 and 6.1.1.4'
Br Br -0.2901 2.4595 'International Tables Vol C Tables 4.2.6.8 and 6.1.1.4'
Ge Ge 0.1547 1.8001 'International Tables Vol C Tables 4.2.6.8 and 6.1.1.4'
N N 0.0061 0.0033 'International Tables Vol C Tables 4.2.6.8 and 6.1.1.4'

loop_
_exptl_crystal_face_index_h
_exptl_crystal_face_index_k
_exptl_crystal_face_index_l
_exptl_crystal_face_perp_dist
1 1 0 0.099
-1 -1 0 0.106
1 -1 0 0.089
-1 1 0 0.065
0 0 1 0.026
0 0 -1 0.034

loop_
_geom_angle_atom_site_label_1
_geom_angle_atom_site_label_2
_geom_angle_atom_site_label_3
_geom_angle
N4 Ge2 Br5 122.1(3)
N4 Ge2 Br6 119.6(3)
Br5 Ge2 Br6 109.44(6)
N4 Ge2 Br4 102.3(3)
Br5 Ge2 Br4 98.89(6)
Br6 Ge2 Br4 98.46(6)
N1 Ge1 Br2 121.9(3)
N1 Ge1 Br1 119.5(3)
Br2 Ge1 Br1 108.97(7)
N1 Ge1 Br3 101.9(3)
Br2 Ge1 Br3 100.55(6)
Br1 Ge1 Br3 98.64(6)
C11 C10 C9 118.0(11)
C11 C10 C15 118.1(10)
C9 C10 C15 123.9(10)
C13 C12 C11 119.2(11)
C13 C12 H12 120.7
C11 C12 H12 120.2
C111 C110 C109 119.8(11)
C111 C110 C115 119.8(11)
C109 C110 C115 120.3(11)
C109 N6 B2 127.3(9)
C109 N6 H6 116.0
B2 N6 H6 116.7
B2 N4 C101 131.1(9)
B2 N4 Ge2 108.6(8)
C101 N4 Ge2 118.9(8)
C110 C111 C112 120.3(12)
C110 C111 H111 120.3
C112 C111 H111 119.3
C112 C113 C114 122.0(11)
C112 C113 H113 118.5
C114 C113 H113 119.5
C1 N1 B1 129.7(9)
C1 N1 Ge1 121.2(6)
B1 N1 Ge1 108.1(7)
C117 C118 H118A 109.8
C117 C118 H118B 110.2
H118A C118 H118B 109.5
C117 C118 H118C 108.4
H118A C118 H118C 109.5
H118B C118 H118C 109.5
C14 C9 C10 120.5(11)
C14 C9 N2 118.8(10)
C10 C9 N2 120.7(10)
C102 C103 C104 119.7(13)
C102 C103 H103 120.0
C104 C103 H103 120.3
N5 C120 C121 114.1(11)
N5 C120 C122 113.8(10)
C121 C120 C122 108.6(10)
N5 C120 H120 106.7
C121 C120 H120 106.4
C122 C120 H120 106.7
C6 C5 C4 121.3(12)
C6 C5 H5 119.0
C4 C5 H5 119.7
C114 C116 H116A 109.5
C114 C116 H116B 108.8
H116A C116 H116B 109.5
C114 C116 H116C 110.1
H116A C116 H116C 109.5
H116B C116 H116C 109.5
B1 N3 C17 119.8(9)
B1 N3 C20 124.7(9)
C17 N3 C20 114.8(9)
B2 N5 C120 119.5(10)
B2 N5 C117 125.7(10)
C120 N5 C117 114.4(9)
C20 C22 H22A 109.7
C20 C22 H22B 109.1
H22A C22 H22B 109.5
C20 C22 H22C 109.6
H22A C22 H22C 109.5
H22B C22 H22C 109.5
C9 N2 B1 126.2(8)
C9 N2 H2 117.1
B1 N2 H2 116.7
C110 C115 H115A 109.0
C110 C115 H115B 109.6
H115A C115 H115B 109.5
C110 C115 H115C 109.8
H115A C115 H115C 109.5
H115B C115 H115C 109.5
N3 B1 N1 127.8(10)
N3 B1 N2 126.8(9)
N1 B1 N2 105.4(8)
C12 C13 C14 121.2(11)
C12 C13 H13 119.0
C14 C13 H13 119.9
C113 C112 C111 119.9(11)
C113 C112 H112 119.9
C111 C112 H112 120.1
C120 C121 H121A 108.3
C120 C121 H121B 109.3
H121A C121 H121B 109.5
C120 C121 H121C 110.7
H121A C121 H121C 109.5
H121B C121 H121C 109.5
N5 B2 N4 128.4(11)
N5 B2 N6 126.3(12)
N4 B2 N6 105.3(10)
C3 C2 C1 118.0(12)
C3 C2 C7 120.5(11)
C1 C2 C7 121.4(11)
C103 C102 C101 119.1(12)
C103 C102 C107 119.9(11)
C101 C102 C107 121.0(11)
C12 C11 C10 122.5(12)
C12 C11 H11 118.6
C10 C11 H11 118.9
C6 C1 C2 122.1(11)
C6 C1 N1 118.8(10)
C2 C1 N1 119.0(10)
C13 C14 C9 118.7(11)
C13 C14 C16 119.3(11)
C9 C14 C16 122.0(11)
C2 C7 H7A 110.4
C2 C7 H7B 109.2
H7A C7 H7B 109.5
C2 C7 H7C 108.8
H7A C7 H7C 109.5
H7B C7 H7C 109.5
C14 C16 H16A 109.5
C14 C16 H16B 109.2
H16A C16 H16B 109.5
C14 C16 H16C 109.7
H16A C16 H16C 109.5
H16B C16 H16C 109.5
C113 C114 C109 118.2(11)
C113 C114 C116 119.2(10)
C109 C114 C116 122.7(10)
C105 C104 C103 120.8(13)
C105 C104 H104 118.8
C103 C104 H104 120.4
C10 C15 H15A 110.2
C10 C15 H15B 109.4
H15A C15 H15B 109.5
C10 C15 H15C 108.9
H15A C15 H15C 109.5
H15B C15 H15C 109.5
C102 C101 C106 122.8(11)
C102 C101 N4 119.5(10)
C106 C101 N4 117.7(10)
N5 C117 C118 112.8(11)
N5 C117 C119 115.1(9)
C118 C117 C119 111.0(12)
N5 C117 H117 105.5
C118 C117 H117 105.5
C119 C117 H117 105.9
C6 C8 H8A 109.1
C6 C8 H8B 109.8
H8A C8 H8B 109.5
C6 C8 H8C 109.5
H8A C8 H8C 109.5
H8B C8 H8C 109.5
C110 C109 N6 120.0(10)
C110 C109 C114 119.7(11)
N6 C109 C114 120.3(10)
C3 C4 C5 118.7(12)
C3 C4 H4 120.7
C5 C4 H4 120.6
C20 C21 H21A 109.9
C20 C21 H21B 108.9
H21A C21 H21B 109.5
C20 C21 H21C 109.6
H21A C21 H21C 109.5
H21B C21 H21C 109.5
N3 C20 C21 113.1(9)
N3 C20 C22 115.2(10)
C21 C20 C22 111.2(11)
N3 C20 H20 105.2
C21 C20 H20 105.7
C22 C20 H20 105.5
C4 C3 C2 121.9(12)
C4 C3 H3 118.8
C2 C3 H3 119.2
C1 C6 C5 117.8(11)
C1 C6 C8 122.8(10)
C5 C6 C8 119.4(11)
C117 C119 H119A 109.5
C117 C119 H119B 109.0
H119A C119 H119B 109.5
C117 C119 H119C 109.9
H119A C119 H119C 109.5
H119B C119 H119C 109.5
C104 C105 C106 121.1(12)
C104 C105 H105 119.5
C106 C105 H105 119.4
C120 C122 H122A 109.9
C120 C122 H122B 109.8
H122A C122 H122B 109.5
C120 C122 H122C 108.7
H122A C122 H122C 109.5
H122B C122 H122C 109.5
N3 C17 C18 111.5(10)
N3 C17 C19 112.5(10)
C18 C17 C19 111.7(10)
N3 C17 H17 106.4
C18 C17 H17 107.1
C19 C17 H17 107.2
C102 C107 H107A 108.4
C102 C107 H107B 109.6
H107A C107 H107B 109.5
C102 C107 H107C 110.4
H107A C107 H107C 109.5
H107B C107 H107C 109.5
C17 C18 H18A 109.6
C17 C18 H18B 109.1
H18A C18 H18B 109.5
C17 C18 H18C 109.8
H18A C18 H18C 109.5
H18B C18 H18C 109.5
C101 C106 C105 116.6(11)
C101 C106 C108 124.1(11)
C105 C106 C108 119.2(11)
C106 C108 H108A 109.7
C106 C108 H108B 108.8
H108A C108 H108B 109.5
C106 C108 H108C 109.9
H108A C108 H108C 109.5
H108B C108 H108C 109.5
C17 C19 H19A 110.0
C17 C19 H19B 108.9
H19A C19 H19B 109.5
C17 C19 H19C 109.6
H19A C19 H19C 109.5
H19B C19 H19C 109.5

loop_
_geom_bond_atom_site_label_1
_geom_bond_atom_site_label_2
_geom_bond_distance
Br5 Ge2 2.2983(17)
Br6 Ge2 2.3229(16)
Br1 Ge1 2.3146(17)
Br4 Ge2 2.3380(19)
Ge2 N4 1.829(9)
Ge1 N1 1.839(8)
Ge1 Br2 2.3054(17)
Ge1 Br3 2.3315(17)
C10 C11 1.377(15)
C10 C9 1.403(16)
C10 C15 1.510(16)
C12 C13 1.372(19)
C12 C11 1.373(18)
C12 H12 0.9301
C110 C111 1.356(17)
C110 C109 1.411(16)
C110 C115 1.514(16)
N6 C109 1.417(14)
N6 B2 1.504(16)
N6 H6 0.8599
N4 B2 1.445(18)
N4 C101 1.451(14)
C111 C112 1.423(17)
C111 H111 0.9301
C113 C112 1.351(17)
C113 C114 1.383(16)
C113 H113 0.9299
N1 C1 1.434(13)
N1 B1 1.458(13)
C118 C117 1.513(17)
C118 H118A 0.9599
C118 H118B 0.9599
C118 H118C 0.9600
C9 C14 1.402(16)
C9 N2 1.436(14)
C103 C102 1.381(18)
C103 C104 1.39(2)
C103 H103 0.9299
C120 N5 1.469(15)
C120 C121 1.524(16)
C120 C122 1.525(17)
C120 H120 0.9800
C5 C6 1.400(16)
C5 C4 1.403(19)
C5 H5 0.9300
C116 C114 1.510(16)
C116 H116A 0.9600
C116 H116B 0.9600
C116 H116C 0.9599
N3 B1 1.383(14)
N3 C17 1.476(13)
N3 C20 1.485(14)
N5 B2 1.392(16)
N5 C117 1.490(16)
C22 C20 1.521(17)
C22 H22A 0.9601
C22 H22B 0.9600
C22 H22C 0.9599
N2 B1 1.524(14)
N2 H2 0.8601
C115 H115A 0.9600
C115 H115B 0.9600
C115 H115C 0.9600
C13 C14 1.390(16)
C13 H13 0.9300
C112 H112 0.9299
C121 H121A 0.9599
C121 H121B 0.9600
C121 H121C 0.9600
C2 C3 1.391(17)
C2 C1 1.398(17)
C2 C7 1.498(18)
C102 C101 1.384(16)
C102 C107 1.508(17)
C11 H11 0.9300
C1 C6 1.382(16)
C14 C16 1.497(17)
C7 H7A 0.9600
C7 H7B 0.9600
C7 H7C 0.9598
C16 H16A 0.9601
C16 H16B 0.9600
C16 H16C 0.9600
C114 C109 1.428(15)
C104 C105 1.38(2)
C104 H104 0.9299
C15 H15A 0.9600
C15 H15B 0.9600
C15 H15C 0.9600
C101 C106 1.396(15)
C117 C119 1.530(18)
C117 H117 0.9800
C8 C6 1.501(17)
C8 H8A 0.9600
C8 H8B 0.9600
C8 H8C 0.9600
C4 C3 1.37(2)
C4 H4 0.9299
C21 C20 1.500(18)
C21 H21A 0.9598
C21 H21B 0.9600
C21 H21C 0.9600
C20 H20 0.9799
C3 H3 0.9300
C119 H119A 0.9598
C119 H119B 0.9600
C119 H119C 0.9602
C105 C106 1.404(18)
C105 H105 0.9301
C122 H122A 0.9600
C122 H122B 0.9602
C122 H122C 0.9601
C17 C18 1.523(18)
C17 C19 1.541(16)
C17 H17 0.9799
C107 H107A 0.9600
C107 H107B 0.9601
C107 H107C 0.9600
C18 H18A 0.9600
C18 H18B 0.9599
C18 H18C 0.9602
C106 C108 1.498(16)
C108 H108A 0.9599
C108 H108B 0.9600
C108 H108C 0.9600
C19 H19A 0.9600
C19 H19B 0.9600
C19 H19C 0.9599

loop_
_geom_hbond_atom_site_label_D
_geom_hbond_atom_site_label_H
_geom_hbond_atom_site_label_A
_geom_hbond_distance_DH
_geom_hbond_distance_HA
_geom_hbond_distance_DA
_geom_hbond_angle_DHA
N6 H6 Br6 0.86 2.45 3.279(9) 162.7
N2 H2 Br1 0.86 2.40 3.232(8) 164.0
